data_7010224
loop_
_publ_author_name
'Egold, Hans'
'Schwarze, Detlef'
'Schraa, Markus'
'Fl\"orke, Ulrich'

_publ_section_title
;
 The syntheses of novel sulfur centred spirocyclic cluster complexes
 starting from [Re2(\m-H)(\m-SH)(CO)8]
;
_journal_issue 23
_journal_name_full 'Journal of the Chemical Society, Dalton Transactions'
_journal_page_first 4385
_journal_paper_doi 10.1039/b007148j
_journal_year 2000
_chemical_formula_moiety 'C22 H2 Fe2 O22 Re4 S2, C H Cl3'
_chemical_formula_sum 'C23 H3 Cl3 Fe2 O22 Re4 S2'
_chemical_formula_weight 1658.22
_chemical_name_systematic
; 
 ? 
;
_space_group_IT_number 14
_symmetry_cell_setting monoclinic
_symmetry_space_group_name_Hall '-P 2yn'
_symmetry_space_group_name_H-M 'P 1 21/n 1'
_atom_sites_solution_hydrogens difmap
_atom_sites_solution_primary direct
_atom_sites_solution_secondary difmap
_audit_creation_method SHELXL-97
_cell_angle_alpha 90.00
_cell_angle_beta 107.49(2)
_cell_angle_gamma 90.00
_cell_formula_units_Z 4
_cell_length_a 14.214(5)
_cell_length_b 18.351(4)
_cell_length_c 15.578(3)
_cell_measurement_reflns_used 47
_cell_measurement_temperature 193(2)
_cell_measurement_theta_max 20.716
_cell_measurement_theta_min 6.002
_cell_volume 3875.5(18)
_computing_cell_refinement 'Siemens XSCANS'
_computing_data_collection 'Siemens XSCANS'
_computing_data_reduction 'Siemens XSCANS'
_computing_molecular_graphics 'Siemens SHELXTL'
_computing_publication_material 'Siemens SHELXTL'
_computing_structure_refinement 'Siemens SHELXTL'
_computing_structure_solution 'Siemens SHELXTL'
_diffrn_ambient_temperature 193(2)
_diffrn_measured_fraction_theta_full 0.999
_diffrn_measured_fraction_theta_max 0.999
_diffrn_measurement_device 'Siemens P4'
_diffrn_measurement_method '\w scans'
_diffrn_radiation_monochromator graphite
_diffrn_radiation_source 'fine-focus sealed tube'
_diffrn_radiation_type MoK\a
_diffrn_radiation_wavelength 0.71073
_diffrn_reflns_av_R_equivalents 0.0423
_diffrn_reflns_av_sigmaI/netI 0.0540
_diffrn_reflns_limit_h_max 1
_diffrn_reflns_limit_h_min -18
_diffrn_reflns_limit_k_max 23
_diffrn_reflns_limit_k_min -1
_diffrn_reflns_limit_l_max 20
_diffrn_reflns_limit_l_min -19
_diffrn_reflns_number 10562
_diffrn_reflns_theta_full 27.50
_diffrn_reflns_theta_max 27.50
_diffrn_reflns_theta_min 2.61
_diffrn_standards_decay_% 2
_diffrn_standards_interval_count 397
_diffrn_standards_number 3
_exptl_absorpt_coefficient_mu 13.568
_exptl_absorpt_correction_T_max 0.162
_exptl_absorpt_correction_T_min 0.089
_exptl_absorpt_correction_type gaussian
_exptl_crystal_colour red
_exptl_crystal_density_diffrn 2.842
_exptl_crystal_density_meas ?
_exptl_crystal_density_method .
_exptl_crystal_description block
_exptl_crystal_F_000 3008
_exptl_crystal_size_max 0.60
_exptl_crystal_size_mid 0.50
_exptl_crystal_size_min 0.45
_refine_diff_density_max 0.936
_refine_diff_density_min -0.835
_refine_diff_density_rms 0.315
_refine_ls_extinction_coef 0.00123(6)
_refine_ls_extinction_expression Fc^*^=kFc[1+0.001xFc^2^\l^3^/sin(2\q)]^-1/4^
_refine_ls_extinction_method SHELXL
_refine_ls_goodness_of_fit_ref 1.041
_refine_ls_hydrogen_treatment mixed
_refine_ls_matrix_type full
_refine_ls_number_parameters 512
_refine_ls_number_reflns 8891
_refine_ls_number_restraints 664
_refine_ls_restrained_S_all 1.006
_refine_ls_R_factor_all 0.0654
_refine_ls_R_factor_gt 0.0442
_refine_ls_shift/su_max 0.001
_refine_ls_shift/su_mean 0.000
_refine_ls_structure_factor_coef Fsqd
_refine_ls_weighting_details 'calc w=1/[\s^2^(Fo^2^)+(0.0660P)^2^+0.0000P] where P=(Fo^2^+2Fc^2^)/3'
_refine_ls_weighting_scheme calc
_refine_ls_wR_factor_gt 0.1035
_refine_ls_wR_factor_ref 0.1136
_reflns_number_gt 6893
_reflns_number_total 8891
_reflns_threshold_expression >2sigma(I)
_cod_data_source_file b007148j.txt
_cod_data_source_block 4
_cod_depositor_comments
;
The following automatic conversions were performed:
'_symmetry_cell_setting' value 'Monoclinic' changed to 'monoclinic'
according to '/home/saulius/struct/CIF-dictionaries/cif_core.dic'
dictionary named 'cif_core.dic' version 2.4.1 from 2010-06-29.

Automatic conversion script
Id: cif_fix_enum 1527 2010-12-29 10:47:43Z saulius 
;
_cod_original_sg_symbol_H-M P2(1)/n
_cod_database_code 7010224

loop_
_symmetry_equiv_pos_as_xyz
'x, y, z'
'-x+1/2, y+1/2, -z+1/2'
'-x, -y, -z'
'x-1/2, -y-1/2, z-1/2'

loop_
_atom_site_label
_atom_site_type_symbol
_atom_site_fract_x
_atom_site_fract_y
_atom_site_fract_z
_atom_site_U_iso_or_equiv
_atom_site_adp_type
_atom_site_occupancy
_atom_site_symmetry_multiplicity
_atom_site_calc_flag
_atom_site_refinement_flags
_atom_site_disorder_assembly
_atom_site_disorder_group
Re1 Re -0.02920(3) -0.36322(2) 0.24174(2) 0.01683(10) Uani 1 1 d DU . .
Re2 Re 0.13681(3) -0.466457(19) 0.34718(2) 0.01628(10) Uani 1 1 d DU . .
Re3 Re 0.48182(3) -0.35057(2) 0.12954(3) 0.02098(11) Uani 1 1 d DU . .
Re4 Re 0.48537(3) -0.40586(2) 0.31802(2) 0.02090(11) Uani 1 1 d DU . .
Fe1 Fe 0.18795(10) -0.39821(7) 0.10439(8) 0.0162(3) Uani 1 1 d U . .
Fe2 Fe 0.22386(10) -0.28014(7) 0.19326(9) 0.0172(3) Uani 1 1 d U . .
S1 S 0.13926(16) -0.37799(12) 0.22708(14) 0.0146(4) Uani 1 1 d U . .
S2 S 0.34183(17) -0.36290(12) 0.19339(15) 0.0171(4) Uani 1 1 d U . .
O1 O -0.1285(7) -0.4922(5) 0.1185(6) 0.048(2) Uani 1 1 d U . .
C1 C -0.0893(7) -0.4475(6) 0.1630(6) 0.0241(19) Uani 1 1 d U . .
O2 O -0.2132(6) -0.3552(4) 0.3071(6) 0.039(2) Uani 1 1 d U . .
C2 C -0.1443(7) -0.3583(5) 0.2837(7) 0.0228(19) Uani 1 1 d U . .
O3 O -0.1358(6) -0.2718(5) 0.0772(6) 0.043(2) Uani 1 1 d U . .
C3 C -0.0950(7) -0.3024(6) 0.1376(7) 0.028(2) Uani 1 1 d U . .
O4 O 0.0584(7) -0.2255(5) 0.3585(6) 0.049(2) Uani 1 1 d U . .
C4 C 0.0269(7) -0.2762(5) 0.3178(7) 0.0239(19) Uani 1 1 d U . .
O5 O 0.0568(8) -0.5863(5) 0.2048(6) 0.051(2) Uani 1 1 d U . .
C5 C 0.0805(8) -0.5416(5) 0.2548(7) 0.0235(19) Uani 1 1 d U . .
C6 C 0.1953(8) -0.3896(6) 0.4385(7) 0.028(2) Uani 1 1 d U . .
O6 O 0.2264(8) -0.3455(5) 0.4896(6) 0.060(3) Uani 1 1 d U . .
O7 O 0.3241(6) -0.5584(4) 0.3824(6) 0.0365(19) Uani 1 1 d U . .
C7 C 0.2574(7) -0.5215(5) 0.3693(7) 0.0244(19) Uani 1 1 d U . .
O8 O 0.0751(6) -0.5594(4) 0.4856(5) 0.0344(18) Uani 1 1 d U . .
C8 C 0.0993(7) -0.5243(5) 0.4339(6) 0.0177(17) Uani 1 1 d U . .
O9 O 0.2282(7) -0.5551(4) 0.1057(7) 0.053(3) Uani 1 1 d U . .
C9 C 0.2105(7) -0.4945(5) 0.1038(8) 0.027(2) Uani 1 1 d U . .
O10 O 0.2218(6) -0.3513(5) -0.0629(5) 0.042(2) Uani 1 1 d U . .
C10 C 0.2128(7) -0.3692(6) 0.0042(6) 0.024(2) Uani 1 1 d U . .
O11 O -0.0197(6) -0.3998(6) -0.0023(5) 0.046(2) Uani 1 1 d U . .
C11 C 0.0624(8) -0.3991(6) 0.0403(6) 0.027(2) Uani 1 1 d U . .
O12 O 0.3096(7) -0.2127(5) 0.3719(6) 0.060(3) Uani 1 1 d U . .
C12 C 0.2749(8) -0.2384(5) 0.3037(7) 0.029(2) Uani 1 1 d U . .
O13 O 0.0464(6) -0.1923(4) 0.1204(7) 0.049(2) Uani 1 1 d U . .
C13 C 0.1117(7) -0.2293(5) 0.1487(8) 0.030(2) Uani 1 1 d U . .
O14 O 0.3082(8) -0.1846(5) 0.0860(8) 0.068(3) Uani 1 1 d U . .
C14 C 0.2773(9) -0.2216(5) 0.1277(8) 0.033(2) Uani 1 1 d U . .
O15 O 0.6801(6) -0.3619(5) 0.0893(7) 0.049(2) Uani 1 1 d U . .
C15 C 0.6061(8) -0.3588(7) 0.1027(7) 0.032(2) Uani 1 1 d U . .
O16 O 0.4159(6) -0.5023(5) 0.0413(6) 0.041(2) Uani 1 1 d U . .
C16 C 0.4411(8) -0.4487(6) 0.0743(7) 0.027(2) Uani 1 1 d U . .
O17 O 0.4006(7) -0.2697(6) -0.0505(7) 0.060(3) Uani 1 1 d U . .
C17 C 0.4274(9) -0.3002(7) 0.0163(8) 0.038(2) Uani 1 1 d U . .
O18 O 0.5439(9) -0.1983(5) 0.2134(8) 0.076(4) Uani 1 1 d U . .
C18 C 0.5240(10) -0.2533(6) 0.1856(9) 0.042(3) Uani 1 1 d U . .
O19 O 0.4195(6) -0.4288(5) 0.4853(5) 0.046(2) Uani 1 1 d U . .
C19 C 0.4402(7) -0.4216(6) 0.4217(7) 0.027(2) Uani 1 1 d U . .
O20 O 0.4387(8) -0.5657(5) 0.2483(6) 0.052(2) Uani 1 1 d U . .
C20 C 0.4536(8) -0.5099(6) 0.2741(7) 0.028(2) Uani 1 1 d U . .
O21 O 0.5368(9) -0.2507(5) 0.3994(7) 0.070(3) Uani 1 1 d U . .
C21 C 0.5166(8) -0.3044(7) 0.3645(8) 0.034(2) Uani 1 1 d U . .
O22 O 0.6920(6) -0.4536(6) 0.4263(6) 0.055(3) Uani 1 1 d U . .
C22 C 0.6169(8) -0.4359(7) 0.3882(7) 0.035(2) Uani 1 1 d U . .
H1 H 0.030(8) -0.411(6) 0.346(9) 0.080 Uiso 1 1 d D . .
H2 H 0.541(11) -0.388(7) 0.235(4) 0.080 Uiso 1 1 d D . .
C100 C 0.7538(8) 0.4052(5) 0.2504(7) 0.046(3) Uani 1 1 d DU . .
H100 H 0.7888 0.3849 0.2089 0.055 Uiso 1 1 calc R . .
Cl1 Cl 0.8425(3) 0.4476(2) 0.3361(3) 0.0547(9) Uani 1 1 d DU . .
Cl2 Cl 0.6666(3) 0.4642(3) 0.1873(3) 0.0817(14) Uani 1 1 d DU . .
Cl3 Cl 0.7046(6) 0.3330(3) 0.2891(4) 0.152(3) Uani 1 1 d DU . .

loop_
_atom_site_aniso_label
_atom_site_aniso_U_11
_atom_site_aniso_U_22
_atom_site_aniso_U_33
_atom_site_aniso_U_23
_atom_site_aniso_U_13
_atom_site_aniso_U_12
Re1 0.01520(18) 0.02147(19) 0.01476(18) 0.00029(14) 0.00592(14) 0.00059(14)
Re2 0.01713(19) 0.01902(18) 0.01278(17) 0.00080(13) 0.00462(14) -0.00098(14)
Re3 0.01781(19) 0.0267(2) 0.0213(2) 0.00153(15) 0.01025(15) -0.00122(15)
Re4 0.01507(19) 0.0300(2) 0.01673(19) 0.00144(15) 0.00339(14) -0.00196(15)
Fe1 0.0168(6) 0.0208(6) 0.0112(6) -0.0012(5) 0.0045(5) -0.0003(5)
Fe2 0.0202(7) 0.0149(6) 0.0187(6) 0.0002(5) 0.0089(5) 0.0001(5)
S1 0.0153(10) 0.0165(10) 0.0128(10) -0.0004(8) 0.0056(8) -0.0004(8)
S2 0.0164(10) 0.0185(10) 0.0179(10) 0.0008(8) 0.0074(8) 0.0009(9)
O1 0.048(5) 0.053(5) 0.038(5) -0.023(4) 0.004(4) -0.016(4)
C1 0.021(4) 0.031(4) 0.018(4) 0.004(3) 0.003(3) 0.000(4)
O2 0.030(4) 0.046(5) 0.048(5) -0.006(4) 0.023(4) -0.005(4)
C2 0.020(4) 0.022(5) 0.028(5) 0.004(4) 0.009(4) 0.002(4)
O3 0.039(5) 0.047(5) 0.035(4) 0.014(4) 0.000(4) 0.008(4)
C3 0.021(5) 0.028(5) 0.035(5) 0.006(4) 0.008(4) 0.009(4)
O4 0.056(6) 0.043(5) 0.053(6) -0.023(4) 0.023(5) -0.006(4)
C4 0.025(5) 0.023(4) 0.029(5) 0.003(3) 0.015(4) -0.005(3)
O5 0.078(7) 0.037(5) 0.038(5) -0.021(4) 0.018(5) -0.017(5)
C5 0.026(5) 0.024(4) 0.019(4) 0.001(3) 0.006(4) -0.002(4)
C6 0.024(5) 0.038(5) 0.014(4) -0.001(4) -0.005(4) -0.008(4)
O6 0.083(8) 0.054(6) 0.036(5) -0.019(4) 0.007(5) -0.028(5)
O7 0.026(4) 0.025(4) 0.064(6) 0.010(4) 0.023(4) 0.001(3)
C7 0.021(4) 0.022(4) 0.030(5) 0.010(4) 0.008(4) -0.002(3)
O8 0.039(5) 0.044(4) 0.025(4) 0.017(3) 0.018(3) 0.003(4)
C8 0.016(4) 0.019(4) 0.015(4) -0.005(3) -0.001(3) 0.002(3)
O9 0.040(5) 0.025(4) 0.088(7) -0.004(4) 0.012(5) 0.002(4)
C9 0.016(5) 0.023(4) 0.041(6) -0.005(4) 0.006(4) -0.003(3)
O10 0.041(5) 0.072(6) 0.016(3) 0.003(4) 0.012(3) -0.005(4)
C10 0.017(4) 0.038(5) 0.018(4) -0.001(4) 0.007(3) 0.007(4)
O11 0.025(4) 0.089(7) 0.022(4) 0.001(4) 0.003(3) 0.004(4)
C11 0.025(4) 0.039(6) 0.012(4) 0.001(4) 0.000(3) -0.003(4)
O12 0.069(7) 0.064(6) 0.040(5) -0.031(5) 0.007(5) -0.015(5)
C12 0.031(5) 0.023(5) 0.034(5) -0.010(4) 0.012(4) -0.006(4)
O13 0.020(4) 0.036(5) 0.086(7) 0.026(5) 0.009(4) 0.008(3)
C13 0.020(4) 0.018(4) 0.050(6) 0.005(4) 0.008(4) 0.001(3)
O14 0.090(8) 0.029(4) 0.118(9) 0.040(5) 0.083(7) 0.019(5)
C14 0.051(7) 0.013(4) 0.050(6) 0.006(4) 0.037(6) 0.007(4)
O15 0.032(4) 0.064(6) 0.063(6) 0.006(5) 0.031(4) 0.000(4)
C15 0.023(4) 0.050(7) 0.027(5) 0.001(5) 0.015(4) -0.004(4)
O16 0.044(5) 0.042(4) 0.043(5) -0.019(4) 0.024(4) -0.007(4)
C16 0.026(5) 0.033(4) 0.029(5) -0.005(4) 0.019(4) 0.001(4)
O17 0.057(6) 0.079(7) 0.051(5) 0.039(5) 0.027(5) 0.014(5)
C17 0.039(6) 0.042(6) 0.038(5) 0.011(4) 0.022(5) 0.002(5)
O18 0.112(10) 0.046(5) 0.089(8) -0.029(6) 0.056(8) -0.036(6)
C18 0.057(8) 0.034(5) 0.052(7) -0.004(4) 0.043(6) -0.017(5)
O19 0.035(5) 0.081(6) 0.024(4) -0.005(4) 0.014(3) -0.018(5)
C19 0.019(5) 0.038(6) 0.022(4) -0.002(4) 0.002(4) -0.003(4)
O20 0.074(7) 0.034(4) 0.057(6) -0.008(4) 0.032(5) -0.012(5)
C20 0.025(5) 0.031(4) 0.032(5) 0.002(4) 0.015(4) 0.001(4)
O21 0.102(9) 0.051(6) 0.062(7) -0.030(5) 0.030(6) -0.036(6)
C21 0.029(5) 0.044(5) 0.036(5) -0.011(5) 0.019(5) -0.017(4)
O22 0.018(4) 0.107(8) 0.037(5) 0.030(5) 0.006(4) 0.010(5)
C22 0.022(4) 0.065(7) 0.017(5) 0.005(5) 0.006(3) -0.003(4)
C100 0.058(8) 0.048(7) 0.029(6) -0.001(5) 0.008(5) -0.006(5)
Cl1 0.051(2) 0.055(2) 0.059(2) -0.0153(17) 0.0178(17) -0.0158(16)
Cl2 0.060(3) 0.104(4) 0.078(3) 0.025(3) 0.017(2) 0.040(2)
Cl3 0.185(7) 0.125(5) 0.092(4) 0.052(3) -0.037(4) -0.118(5)

loop_
_atom_type_symbol
_atom_type_description
_atom_type_scat_dispersion_real
_atom_type_scat_dispersion_imag
_atom_type_scat_source
C C 0.0033 0.0016 'International Tables Vol C Tables 4.2.6.8 and 6.1.1.4'
H H 0.0000 0.0000 'International Tables Vol C Tables 4.2.6.8 and 6.1.1.4'
O O 0.0106 0.0060 'International Tables Vol C Tables 4.2.6.8 and 6.1.1.4'
S S 0.1246 0.1234 'International Tables Vol C Tables 4.2.6.8 and 6.1.1.4'
Fe Fe 0.3463 0.8444 'International Tables Vol C Tables 4.2.6.8 and 6.1.1.4'
Re Re -1.0185 7.2310 'International Tables Vol C Tables 4.2.6.8 and 6.1.1.4'
Cl Cl 0.1484 0.1585 'International Tables Vol C Tables 4.2.6.8 and 6.1.1.4'

loop_
_geom_angle_atom_site_label_1
_geom_angle_atom_site_label_2
_geom_angle_atom_site_label_3
_geom_angle
_geom_angle_site_symmetry_1
_geom_angle_site_symmetry_3
_geom_angle_publ_flag
C2 Re1 C3 90.7(4) . . ?
C2 Re1 C1 89.7(4) . . ?
C3 Re1 C1 85.6(4) . . ?
C2 Re1 C4 89.4(4) . . ?
C3 Re1 C4 92.4(4) . . ?
C1 Re1 C4 177.8(4) . . ?
C2 Re1 S1 165.8(3) . . ?
C3 Re1 S1 102.7(3) . . ?
C1 Re1 S1 96.0(3) . . ?
C4 Re1 S1 85.3(3) . . ?
C2 Re1 Re2 115.9(3) . . ?
C3 Re1 Re2 152.7(3) . . ?
C1 Re1 Re2 88.2(3) . . ?
C4 Re1 Re2 94.0(3) . . ?
S1 Re1 Re2 51.61(5) . . ?
C8 Re2 C7 90.2(4) . . ?
C8 Re2 C5 89.4(4) . . ?
C7 Re2 C5 84.8(4) . . ?
C8 Re2 C6 91.9(4) . . ?
C7 Re2 C6 94.9(4) . . ?
C5 Re2 C6 178.6(4) . . ?
C8 Re2 S1 164.3(3) . . ?
C7 Re2 S1 105.3(3) . . ?
C5 Re2 S1 90.1(3) . . ?
C6 Re2 S1 88.7(3) . . ?
C8 Re2 Re1 112.7(3) . . ?
C7 Re2 Re1 155.9(3) . . ?
C5 Re2 Re1 87.9(3) . . ?
C6 Re2 Re1 91.9(3) . . ?
S1 Re2 Re1 51.67(5) . . ?
C17 Re3 C15 88.9(5) . . ?
C17 Re3 C18 87.5(5) . . ?
C15 Re3 C18 89.5(5) . . ?
C17 Re3 C16 93.0(5) . . ?
C15 Re3 C16 90.1(4) . . ?
C18 Re3 C16 179.3(5) . . ?
C17 Re3 S2 105.0(4) . . ?
C15 Re3 S2 165.6(3) . . ?
C18 Re3 S2 94.4(3) . . ?
C16 Re3 S2 85.8(3) . . ?
C17 Re3 Re4 155.5(3) . . ?
C15 Re3 Re4 115.0(3) . . ?
C18 Re3 Re4 87.8(3) . . ?
C16 Re3 Re4 91.9(3) . . ?
S2 Re3 Re4 51.49(5) . . ?
C19 Re4 C22 89.6(4) . . ?
C19 Re4 C21 86.0(5) . . ?
C22 Re4 C21 89.4(5) . . ?
C19 Re4 C20 92.6(4) . . ?
C22 Re4 C20 90.1(5) . . ?
C21 Re4 C20 178.5(4) . . ?
C19 Re4 S2 107.4(3) . . ?
C22 Re4 S2 163.0(3) . . ?
C21 Re4 S2 91.6(4) . . ?
C20 Re4 S2 89.3(3) . . ?
C19 Re4 Re3 158.2(3) . . ?
C22 Re4 Re3 111.5(3) . . ?
C21 Re4 Re3 88.7(3) . . ?
C20 Re4 Re3 92.9(3) . . ?
S2 Re4 Re3 51.59(6) . . ?
C11 Fe1 C10 86.6(5) . . ?
C11 Fe1 C9 98.0(5) . . ?
C10 Fe1 C9 102.0(5) . . ?
C11 Fe1 S1 88.0(3) . . ?
C10 Fe1 S1 152.5(3) . . ?
C9 Fe1 S1 105.5(4) . . ?
C11 Fe1 S2 163.7(4) . . ?
C10 Fe1 S2 92.3(3) . . ?
C9 Fe1 S2 98.1(3) . . ?
S1 Fe1 S2 85.48(9) . . ?
C11 Fe1 Fe2 108.6(4) . . ?
C10 Fe1 Fe2 99.3(3) . . ?
C9 Fe1 Fe2 146.6(3) . . ?
S1 Fe1 Fe2 57.25(7) . . ?
S2 Fe1 Fe2 55.44(7) . . ?
C13 Fe2 C14 87.0(5) . . ?
C13 Fe2 C12 101.6(5) . . ?
C14 Fe2 C12 99.7(5) . . ?
C13 Fe2 S2 157.0(4) . . ?
C14 Fe2 S2 87.8(3) . . ?
C12 Fe2 S2 101.3(3) . . ?
C13 Fe2 S1 91.7(3) . . ?
C14 Fe2 S1 158.7(4) . . ?
C12 Fe2 S1 101.5(3) . . ?
S2 Fe2 S1 85.09(9) . . ?
C13 Fe2 Fe1 102.9(4) . . ?
C14 Fe2 Fe1 104.5(4) . . ?
C12 Fe2 Fe1 146.2(3) . . ?
S2 Fe2 Fe1 56.97(7) . . ?
S1 Fe2 Fe1 55.08(7) . . ?
Fe1 S1 Fe2 67.68(8) . . ?
Fe1 S1 Re2 127.52(10) . . ?
Fe2 S1 Re2 143.71(10) . . ?
Fe1 S1 Re1 130.25(10) . . ?
Fe2 S1 Re1 121.20(10) . . ?
Re2 S1 Re1 76.73(7) . . ?
Fe2 S2 Fe1 67.59(8) . . ?
Fe2 S2 Re4 130.41(11) . . ?
Fe1 S2 Re4 142.14(11) . . ?
Fe2 S2 Re3 128.34(10) . . ?
Fe1 S2 Re3 120.93(10) . . ?
Re4 S2 Re3 76.92(7) . . ?
O1 C1 Re1 175.4(10) . . ?
O2 C2 Re1 178.9(9) . . ?
O3 C3 Re1 175.6(10) . . ?
O4 C4 Re1 177.8(9) . . ?
O5 C5 Re2 174.0(10) . . ?
O6 C6 Re2 178.5(11) . . ?
O7 C7 Re2 174.8(9) . . ?
O8 C8 Re2 179.0(8) . . ?
O9 C9 Fe1 177.4(10) . . ?
O10 C10 Fe1 175.1(9) . . ?
O11 C11 Fe1 179.5(10) . . ?
O12 C12 Fe2 177.7(11) . . ?
O13 C13 Fe2 173.8(9) . . ?
O14 C14 Fe2 178.2(12) . . ?
O15 C15 Re3 177.6(11) . . ?
O16 C16 Re3 177.6(11) . . ?
O17 C17 Re3 176.1(11) . . ?
O18 C18 Re3 176.8(14) . . ?
O19 C19 Re4 175.5(9) . . ?
O20 C20 Re4 177.2(10) . . ?
O21 C21 Re4 172.6(11) . . ?
O22 C22 Re4 178.3(11) . . ?
Cl3 C100 Cl2 113.2(7) . . ?
Cl3 C100 Cl1 111.3(6) . . ?
Cl2 C100 Cl1 113.1(6) . . ?

loop_
_geom_bond_atom_site_label_1
_geom_bond_atom_site_label_2
_geom_bond_distance
_geom_bond_site_symmetry_2
_geom_bond_publ_flag
Re1 C2 1.938(10) . ?
Re1 C3 1.959(10) . ?
Re1 C1 1.999(10) . ?
Re1 C4 2.006(10) . ?
Re1 S1 2.487(2) . ?
Re1 Re2 3.0863(9) . ?
Re2 C8 1.916(10) . ?
Re2 C7 1.929(10) . ?
Re2 C5 1.980(10) . ?
Re2 C6 1.998(10) . ?
Re2 S1 2.485(2) . ?
Re3 C17 1.935(12) . ?
Re3 C15 1.940(10) . ?
Re3 C18 1.998(12) . ?
Re3 C16 2.005(11) . ?
Re3 S2 2.488(2) . ?
Re3 Re4 3.0925(8) . ?
Re4 C19 1.930(11) . ?
Re4 C22 1.940(11) . ?
Re4 C21 1.999(12) . ?
Re4 C20 2.033(11) . ?
Re4 S2 2.484(2) . ?
Fe1 C11 1.764(10) . ?
Fe1 C10 1.782(10) . ?
Fe1 C9 1.797(10) . ?
Fe1 S1 2.251(3) . ?
Fe1 S2 2.303(3) . ?
Fe1 Fe2 2.5392(19) . ?
Fe2 C13 1.797(10) . ?
Fe2 C14 1.800(10) . ?
Fe2 C12 1.822(10) . ?
Fe2 S2 2.262(3) . ?
Fe2 S1 2.308(3) . ?
O1 C1 1.110(12) . ?
O2 C2 1.144(12) . ?
O3 C3 1.101(12) . ?
O4 C4 1.139(12) . ?
O5 C5 1.112(12) . ?
C6 O6 1.129(13) . ?
O7 C7 1.134(12) . ?
O8 C8 1.160(12) . ?
O9 C9 1.137(12) . ?
O10 C10 1.139(12) . ?
O11 C11 1.156(12) . ?
O12 C12 1.131(13) . ?
O13 C13 1.128(12) . ?
O14 C14 1.117(13) . ?
O15 C15 1.133(13) . ?
O16 C16 1.117(12) . ?
O17 C17 1.141(14) . ?
O18 C18 1.102(14) . ?
O19 C19 1.124(13) . ?
O20 C20 1.097(13) . ?
O21 C21 1.121(14) . ?
O22 C22 1.104(13) . ?
C100 Cl3 1.691(10) . ?
C100 Cl2 1.716(10) . ?
C100 Cl1 1.723(9) . ?
